data_2102424
loop_
_publ_author_name
'Marsh, Richard E.'

_publ_section_title
;
 Space group <i>Cc</i>: an update
;
_journal_issue 2
_journal_name_full 'Acta Crystallographica Section B'
_journal_page_first 252
_journal_page_last 253
_journal_paper_doi 10.1107/S0108768104003878
_journal_volume 60
_journal_year 2004
_chemical_formula_moiety 'C32 H30 N4 Cu, 2(Cl O4), 0.25(C2 H3 N)'
_chemical_formula_sum 'C32.5 H30.75 Cl2 Cu N4.25 O8'
_space_group_crystal_system monoclinic
_space_group_IT_number 15
_symmetry_space_group_name_H-M 'C 1 2/c 1'
_audit_creation_method CRYM
_cell_angle_alpha 90
_cell_angle_beta 102.52
_cell_angle_gamma 90
_cell_formula_units_Z 8
_cell_length_a 28.3580
_cell_length_b 15.1050
_cell_length_c 15.8220
_cell_volume 6616.154
_cod_data_source_file bk0142.cif
_cod_data_source_block RUQMOF
_cod_depositor_comments
;
 Adding the _cell_formula_units_Z data item.

 Antanas Vaitkus,
 2017-08-05

  Added moiety chemical formula from Marsh (2004) paper.
  The summary chemical formula is calculated from moiety formula using
  AdHocParser
  (svn://www.crystallography.net/cod-tools/trunk/Formulae/AdHocParser.yp,
  revision 1441.)

  Andrius Merkys
  2013-11-11
;
_cod_original_sg_symbol_H-M C2/c
_cod_database_code 2102424

loop_
_atom_site_label
_atom_site_type_symbol
_atom_site_fract_x
_atom_site_fract_y
_atom_site_fract_z
Cu1 Cu 0.23747 -0.38031 0.24960
N1 N 0.19355 -0.42100 0.14250
N2 N 0.27975 -0.35125 0.16995
N3 N 0.28125 -0.40450 0.36295
N4 N 0.19300 -0.34180 0.32230
C1 C 0.07950 -0.54980 0.05750
C2 C 0.21260 -0.41035 0.07055
C3 C 0.18690 -0.44250 -0.00835
C4 C 0.14385 -0.48630 -0.01275
C5 C 0.12605 -0.50005 0.06105
C6 C 0.15175 -0.46400 0.13695
C7 C 0.25895 -0.36620 0.08655
C8 C 0.28115 -0.33895 0.02020
C9 C 0.32380 -0.29180 0.04180
C10 C 0.34460 -0.27270 0.12735
C11 C 0.32080 -0.30605 0.18905
C12 C 0.38925 -0.21890 0.15135
C13 C 0.43595 -0.27385 0.17465
C14 C 0.44130 -0.29725 0.33315
C15 C 0.44120 -0.35085 0.40480
C16 C 0.43935 -0.44070 0.39880
C17 C 0.43780 -0.47795 0.31730
C18 C 0.43680 -0.42390 0.24520
C19 C 0.43825 -0.33370 0.25245
C20 C 0.43680 -0.49905 0.47390
C21 C 0.38865 -0.54190 0.46515
C22 C 0.32220 -0.45055 0.37545
C23 C 0.34570 -0.48330 0.45695
C24 C 0.32535 -0.45850 0.52585
C25 C 0.28315 -0.41095 0.51430
C26 C 0.26020 -0.38550 0.43160
C27 C 0.21255 -0.34535 0.40790
C28 C 0.18780 -0.30975 0.46780
C29 C 0.14405 -0.27225 0.43875
C30 C 0.12400 -0.26700 0.35180
C31 C 0.14995 -0.30280 0.29565
C32 C 0.07600 -0.22380 0.31730
Cl1 Cl 0.24710 -0.12895 0.24810
O1 O 0.27305 -0.18535 0.31465
O2 O 0.22190 -0.06440 0.28690
O3 O 0.21485 -0.18075 0.18790
O4 O 0.27925 -0.08415 0.20350
Cl3 Cl 0.45425 -0.79415 0.43220
O9 O 0.47720 -0.71590 0.42145
O10 O 0.45470 -0.85180 0.36415
O11 O 0.47315 -0.83430 0.51295
O12 O 0.40570 -0.77560 0.42735
H1 H 0.06615 -0.52880 0.09275
H2 H 0.08425 -0.60220 0.06910
H3 H 0.05905 -0.55005 0.00990
H4 H 0.19975 -0.43420 -0.05905
H5 H 0.12710 -0.51250 -0.06610
H6 H 0.13970 -0.46935 0.18855
H7 H 0.26680 -0.35270 -0.03845
H8 H 0.33880 -0.27125 -0.00345
H9 H 0.33525 -0.29750 0.24900
H10 H 0.39110 -0.17775 0.10610
H11 H 0.38715 -0.18560 0.20180
H12 H 0.43700 -0.31095 0.12625
H13 H 0.46350 -0.23550 0.18390
H14 H 0.44300 -0.23415 0.33945
H15 H 0.44295 -0.32380 0.46000
H16 H 0.43755 -0.54120 0.31150
H17 H 0.43410 -0.44930 0.18895
H18 H 0.44370 -0.46395 0.52560
H19 H 0.46110 -0.54410 0.47920
H20 H 0.39000 -0.57845 0.51500
H21 H 0.38375 -0.58045 0.41585
H22 H 0.33700 -0.45955 0.32710
H23 H 0.34010 -0.47750 0.58335
H24 H 0.27040 -0.39410 0.56330
H25 H 0.20215 -0.31060 0.52780
H26 H 0.12755 -0.24675 0.47835
H27 H 0.13705 -0.29935 0.23485
H28 H 0.06845 -0.22825 0.25570
H29 H 0.07785 -0.16295 0.33380
H30 H 0.05125 -0.25230 0.34005
